data_7052412
loop_
_publ_author_name
'Alvaro Aballay'
'Eric Clot'
'Odile Eisenstein'
'Maria Teresa Garland'
'Fernando Godoy'
'A. Hugo Klahn'
'Juan Carlos Mu\~noz'
'Beatriz Oelckers'

_publ_section_title
;
 Selectivity in C?Cl bond activation of dichloroarenes by
 photogenerated Cp*Re(CO)2: combined experimental and DFT studies
;
_journal_issue 1
_journal_name_full 'New Journal of Chemistry'
_journal_page_first 226
_journal_paper_doi 10.1039/b410265g
_journal_volume 29
_journal_year 2005
_chemical_formula_sum 'C19 H21 Cl2 O2 Re'
_chemical_formula_weight 538.46
_chemical_name_systematic
;
?
;
_space_group_IT_number 29
_symmetry_cell_setting orthorhombic
_symmetry_space_group_name_Hall 'P 2c -2ac'
_symmetry_space_group_name_H-M 'P c a 21'
_atom_sites_solution_hydrogens geom
_atom_sites_solution_primary direct
_atom_sites_solution_secondary difmap
_audit_creation_method SHELXL-97
_cell_angle_alpha 90.00
_cell_angle_beta 90.00
_cell_angle_gamma 90.00
_cell_formula_units_Z 4
_cell_length_a 14.0448(12)
_cell_length_b 8.5444(7)
_cell_length_c 15.8837(14)
_cell_measurement_reflns_used 983
_cell_measurement_temperature 297(2)
_cell_measurement_theta_max 50.089
_cell_measurement_theta_min 4.767
_cell_volume 1906.1(3)
_computing_cell_refinement 'Bruker SMART-NT'
_computing_data_collection 'Bruker SMART-NT'
_computing_data_reduction 'Bruker SAINT-NT'
_computing_molecular_graphics 'Bruker SHELXTL-NT'
_computing_publication_material 'Bruker SHELXTL-NT'
_computing_structure_refinement 'SHELXL-97 (Sheldrick, 1997)'
_computing_structure_solution 'SHELXS-97 (Sheldrick, 1990)'
_diffrn_ambient_temperature 297(2)
_diffrn_measured_fraction_theta_full 0.967
_diffrn_measured_fraction_theta_max 0.967
_diffrn_measurement_device_type 'CCD area detector'
_diffrn_measurement_method 'phi and omega scans'
_diffrn_radiation_monochromator graphite
_diffrn_radiation_source 'fine-focus sealed tube'
_diffrn_radiation_type MoK\a
_diffrn_radiation_wavelength 0.71073
_diffrn_reflns_av_R_equivalents 0.0392
_diffrn_reflns_av_sigmaI/netI 0.0508
_diffrn_reflns_limit_h_max 18
_diffrn_reflns_limit_h_min -18
_diffrn_reflns_limit_k_max 11
_diffrn_reflns_limit_k_min -11
_diffrn_reflns_limit_l_max 20
_diffrn_reflns_limit_l_min -20
_diffrn_reflns_number 13222
_diffrn_reflns_theta_full 27.94
_diffrn_reflns_theta_max 27.94
_diffrn_reflns_theta_min 2.38
_exptl_absorpt_coefficient_mu 6.663
_exptl_crystal_colour Orange
_exptl_crystal_density_diffrn 1.876
_exptl_crystal_density_method 'not measured'
_exptl_crystal_F_000 1040
_exptl_crystal_size_max 0.45
_exptl_crystal_size_mid 0.28
_exptl_crystal_size_min 0.16
_refine_diff_density_max 1.147
_refine_diff_density_min -0.401
_refine_diff_density_rms 0.092
_refine_ls_abs_structure_details 'Flack H D (1983), Acta Cryst. A39, 876-881'
_refine_ls_abs_structure_Flack 0.007(9)
_refine_ls_extinction_method none
_refine_ls_goodness_of_fit_ref 0.985
_refine_ls_hydrogen_treatment mixed
_refine_ls_matrix_type full
_refine_ls_number_parameters 223
_refine_ls_number_reflns 4302
_refine_ls_number_restraints 1
_refine_ls_restrained_S_all 0.984
_refine_ls_R_factor_all 0.0373
_refine_ls_R_factor_gt 0.0287
_refine_ls_shift/su_max 0.000
_refine_ls_shift/su_mean 0.000
_refine_ls_structure_factor_coef Fsqd
_refine_ls_weighting_details 'calc w=1/[\s^2^(Fo^2^)+(0.0000P)^2^+0.0000P] where P=(Fo^2^+2Fc^2^)/3'
_refine_ls_weighting_scheme calc
_refine_ls_wR_factor_gt 0.0546
_refine_ls_wR_factor_ref 0.0579
_reflns_number_gt 3622
_reflns_number_total 4302
_reflns_threshold_expression >2sigma(I)
_cod_data_source_file b410265g.txt
_cod_data_source_block hk2rechcl3abs2
_cod_depositor_comments
;
The following automatic conversions were performed:
'_symmetry_cell_setting' value 'Orthorhombic' changed to 'orthorhombic'
according to '/home/saulius/struct/CIF-dictionaries/cif_core.dic'
dictionary named 'cif_core.dic' version 2.4.1 from 2010-06-29.

Automatic conversion script
Id: cif_fix_enum 1527 2010-12-29 10:47:43Z saulius 
;
_cod_original_sg_symbol_H-M Pca2(1)
_cod_database_code 7052412

loop_
_symmetry_equiv_pos_as_xyz
'x, y, z'
'-x, -y, z+1/2'
'x+1/2, -y, z'
'-x+1/2, y, z+1/2'

loop_
_atom_site_label
_atom_site_type_symbol
_atom_site_fract_x
_atom_site_fract_y
_atom_site_fract_z
_atom_site_U_iso_or_equiv
_atom_site_adp_type
_atom_site_occupancy
_atom_site_symmetry_multiplicity
_atom_site_calc_flag
_atom_site_refinement_flags
_atom_site_disorder_assembly
_atom_site_disorder_group
C17 C 0.0760(6) 0.5758(9) 0.4979(5) 0.080(2) Uani 1 1 d . . .
H17A H 0.1012 0.5830 0.5540 0.119 Uiso 1 1 calc R . .
H17B H 0.0115 0.5387 0.5002 0.119 Uiso 1 1 calc R . .
H17C H 0.0773 0.6773 0.4720 0.119 Uiso 1 1 calc R . .
C19 C 0.4045(5) 0.0988(8) 0.3504(5) 0.0576(17) Uani 1 1 d . . .
O2 O 0.4536(5) 0.0881(7) 0.4069(4) 0.092(2) Uani 1 1 d . . .
Cl1 Cl 0.40878(12) -0.13185(15) 0.22713(12) 0.0660(6) Uani 1 1 d . . .
Re1 Re 0.324340(11) 0.118092(17) 0.2508 0.03903(7) Uani 1 1 d . . .
C4 C 0.2511(5) 0.2443(9) 0.1391(4) 0.0412(18) Uani 1 1 d . . .
C11 C 0.2411(5) 0.2490(10) 0.3423(5) 0.0436(18) Uani 1 1 d . . .
O1 O 0.1729(4) -0.1298(5) 0.2918(4) 0.088(2) Uani 1 1 d . . .
C16 C 0.1438(5) 0.2440(11) 0.3506(4) 0.0506(17) Uani 1 1 d . . .
H16 H 0.1108 0.1683 0.3203 0.061 Uiso 1 1 calc R . .
C5 C 0.2970(4) 0.3610(6) 0.1864(4) 0.0417(12) Uani 1 1 d . . .
C18 C 0.2287(5) -0.0357(7) 0.2776(4) 0.061(2) Uani 1 1 d . . .
Cl2 Cl 0.29577(16) 0.6197(2) 0.49087(14) 0.0834(6) Uani 1 1 d . . .
C3 C 0.3214(4) 0.1408(6) 0.1090(4) 0.0485(14) Uani 1 1 d . . .
C2 C 0.4118(4) 0.1974(7) 0.1380(4) 0.0497(15) Uani 1 1 d . . .
C7 C 0.5072(6) 0.1356(9) 0.1108(6) 0.082(3) Uani 1 1 d . . .
H7A H 0.5046 0.0235 0.1072 0.123 Uiso 1 1 calc R . .
H7B H 0.5547 0.1657 0.1510 0.123 Uiso 1 1 calc R . .
H7C H 0.5231 0.1780 0.0566 0.123 Uiso 1 1 calc R . .
C1 C 0.3967(4) 0.3321(6) 0.1869(4) 0.0463(14) Uani 1 1 d . . .
C6 C 0.4726(4) 0.4360(7) 0.2239(5) 0.072(2) Uani 1 1 d . . .
H6A H 0.5011 0.4973 0.1800 0.109 Uiso 1 1 calc R . .
H6B H 0.5204 0.3725 0.2503 0.109 Uiso 1 1 calc R . .
H6C H 0.4445 0.5043 0.2650 0.109 Uiso 1 1 calc R . .
C10 C 0.2494(4) 0.5090(5) 0.2160(4) 0.0553(16) Uani 1 1 d . . .
H10A H 0.2860 0.5544 0.2609 0.083 Uiso 1 1 calc R . .
H10B H 0.1865 0.4851 0.2360 0.083 Uiso 1 1 calc R . .
H10C H 0.2453 0.5818 0.1701 0.083 Uiso 1 1 calc R . .
C14 C 0.1358(5) 0.4630(8) 0.4467(4) 0.0567(16) Uani 1 1 d . . .
C12 C 0.2852(5) 0.3668(6) 0.3914(4) 0.0514(15) Uani 1 1 d . . .
H12 H 0.3512 0.3755 0.3909 0.062 Uiso 1 1 calc R . .
C13 C 0.2324(5) 0.4692(7) 0.4400(4) 0.0572(16) Uani 1 1 d . . .
C15 C 0.0915(5) 0.3453(8) 0.4014(4) 0.0586(16) Uani 1 1 d . . .
H15 H 0.0258 0.3336 0.4050 0.070 Uiso 1 1 calc R . .
C8 C 0.3067(6) 0.0081(7) 0.0477(4) 0.079(2) Uani 1 1 d . . .
H8A H 0.3165 0.0453 -0.0087 0.118 Uiso 1 1 calc R . .
H8B H 0.2429 -0.0313 0.0531 0.118 Uiso 1 1 calc R . .
H8C H 0.3512 -0.0742 0.0597 0.118 Uiso 1 1 calc R . .
C9 C 0.1460(5) 0.2410(11) 0.1167(4) 0.066(2) Uani 1 1 d . . .
H9A H 0.1331 0.3195 0.0750 0.099 Uiso 1 1 calc R . .
H9B H 0.1089 0.2617 0.1662 0.099 Uiso 1 1 calc R . .
H9C H 0.1298 0.1398 0.0948 0.099 Uiso 1 1 calc R . .

loop_
_atom_site_aniso_label
_atom_site_aniso_U_11
_atom_site_aniso_U_22
_atom_site_aniso_U_33
_atom_site_aniso_U_23
_atom_site_aniso_U_13
_atom_site_aniso_U_12
C17 0.079(5) 0.083(5) 0.077(5) -0.013(4) 0.011(4) 0.033(4)
C19 0.049(4) 0.057(4) 0.067(4) -0.002(4) -0.008(3) 0.006(3)
O2 0.095(5) 0.095(4) 0.086(4) -0.014(3) -0.037(4) 0.031(3)
Cl1 0.0723(10) 0.0369(7) 0.0888(17) -0.0007(7) 0.0076(9) 0.0150(6)
Re1 0.03801(10) 0.02799(10) 0.05109(11) -0.0022(2) -0.0007(2) 0.00079(7)
C4 0.032(4) 0.039(4) 0.053(4) 0.013(3) -0.003(3) -0.001(3)
C11 0.049(4) 0.035(4) 0.047(4) -0.001(3) -0.011(3) 0.006(3)
O1 0.075(4) 0.049(3) 0.140(6) 0.005(3) 0.008(3) -0.023(2)
C16 0.042(4) 0.052(4) 0.057(4) 0.001(3) 0.006(3) 0.006(3)
C5 0.043(3) 0.031(3) 0.051(3) 0.002(2) 0.000(3) 0.002(2)
C18 0.064(4) 0.037(3) 0.082(6) -0.005(3) 0.002(3) 0.004(3)
Cl2 0.0998(14) 0.0665(12) 0.0838(13) -0.0338(10) -0.0110(13) 0.0097(9)
C3 0.055(4) 0.041(3) 0.050(3) -0.003(3) 0.000(3) -0.003(3)
C2 0.041(3) 0.042(3) 0.066(4) 0.013(3) 0.008(3) 0.003(3)
C7 0.066(5) 0.085(6) 0.095(6) 0.017(4) 0.031(5) 0.025(4)
C1 0.034(3) 0.039(3) 0.066(4) 0.006(3) 0.001(3) -0.004(2)
C6 0.046(3) 0.062(4) 0.110(7) 0.007(4) -0.022(4) -0.020(3)
C10 0.065(4) 0.030(3) 0.071(4) 0.000(3) 0.002(3) 0.009(3)
C14 0.061(4) 0.059(4) 0.050(4) -0.002(3) 0.005(3) 0.017(3)
C12 0.045(3) 0.049(4) 0.060(4) -0.001(3) 0.000(3) 0.004(3)
C13 0.070(4) 0.051(4) 0.051(4) -0.011(3) -0.003(3) 0.015(3)
C15 0.046(4) 0.069(4) 0.060(4) 0.009(3) 0.008(3) 0.009(3)
C8 0.135(7) 0.044(4) 0.057(4) -0.013(3) -0.007(4) 0.002(4)
C9 0.054(5) 0.062(5) 0.082(6) 0.012(5) -0.023(4) -0.021(4)

loop_
_atom_type_symbol
_atom_type_description
_atom_type_scat_dispersion_real
_atom_type_scat_dispersion_imag
_atom_type_scat_source
C C 0.0033 0.0016 'International Tables Vol C Tables 4.2.6.8 and 6.1.1.4'
H H 0.0000 0.0000 'International Tables Vol C Tables 4.2.6.8 and 6.1.1.4'
O O 0.0106 0.0060 'International Tables Vol C Tables 4.2.6.8 and 6.1.1.4'
Cl Cl 0.1484 0.1585 'International Tables Vol C Tables 4.2.6.8 and 6.1.1.4'
Re Re -1.0185 7.2310 'International Tables Vol C Tables 4.2.6.8 and 6.1.1.4'

loop_
_geom_angle_atom_site_label_1
_geom_angle_atom_site_label_2
_geom_angle_atom_site_label_3
_geom_angle
_geom_angle_site_symmetry_1
_geom_angle_site_symmetry_3
_geom_angle_publ_flag
O2 C19 Re1 177.8(7) . . ?
C18 Re1 C19 99.5(3) . . ?
C18 Re1 C11 80.1(3) . . ?
C19 Re1 C11 79.2(3) . . ?
C18 Re1 C3 105.4(2) . . ?
C19 Re1 C3 145.8(3) . . ?
C11 Re1 C3 127.7(2) . . ?
C18 Re1 C2 138.9(2) . . ?
C19 Re1 C2 110.7(2) . . ?
C11 Re1 C2 131.5(3) . . ?
C3 Re1 C2 36.9(2) . . ?
C18 Re1 C4 100.2(3) . . ?
C19 Re1 C4 156.6(3) . . ?
C11 Re1 C4 91.9(2) . . ?
C3 Re1 C4 35.8(2) . . ?
C2 Re1 C4 59.9(2) . . ?
C18 Re1 C1 159.6(2) . . ?
C19 Re1 C1 99.7(2) . . ?
C11 Re1 C1 97.0(3) . . ?
C3 Re1 C1 60.4(2) . . ?
C2 Re1 C1 35.5(2) . . ?
C4 Re1 C1 59.6(2) . . ?
C18 Re1 C5 125.9(2) . . ?
C19 Re1 C5 121.6(2) . . ?
C11 Re1 C5 75.4(3) . . ?
C3 Re1 C5 59.1(2) . . ?
C2 Re1 C5 58.8(2) . . ?
C4 Re1 C5 35.1(2) . . ?
C1 Re1 C5 35.46(18) . . ?
C18 Re1 Cl1 77.20(18) . . ?
C19 Re1 Cl1 76.9(2) . . ?
C11 Re1 Cl1 143.5(2) . . ?
C3 Re1 Cl1 86.07(15) . . ?
C2 Re1 Cl1 83.01(16) . . ?
C4 Re1 Cl1 119.90(19) . . ?
C1 Re1 Cl1 113.78(15) . . ?
C5 Re1 Cl1 140.97(15) . . ?
C5 C4 C3 107.8(6) . . ?
C5 C4 C9 125.7(7) . . ?
C3 C4 C9 126.2(7) . . ?
C5 C4 Re1 73.5(4) . . ?
C3 C4 Re1 69.9(4) . . ?
C9 C4 Re1 127.0(5) . . ?
C16 C11 C12 113.8(7) . . ?
C16 C11 Re1 125.7(6) . . ?
C12 C11 Re1 119.9(5) . . ?
C11 C16 C15 124.1(8) . . ?
C4 C5 C1 109.4(5) . . ?
C4 C5 C10 124.0(5) . . ?
C1 C5 C10 125.5(5) . . ?
C4 C5 Re1 71.4(3) . . ?
C1 C5 Re1 71.5(3) . . ?
C10 C5 Re1 132.8(4) . . ?
O1 C18 Re1 178.1(6) . . ?
C4 C3 C2 107.5(5) . . ?
C4 C3 C8 126.5(6) . . ?
C2 C3 C8 125.6(6) . . ?
C4 C3 Re1 74.3(4) . . ?
C2 C3 Re1 72.1(4) . . ?
C8 C3 Re1 125.5(4) . . ?
C1 C2 C3 108.7(5) . . ?
C1 C2 C7 125.5(6) . . ?
C3 C2 C7 125.3(6) . . ?
C1 C2 Re1 74.2(3) . . ?
C3 C2 Re1 71.0(3) . . ?
C7 C2 Re1 127.1(5) . . ?
C2 C1 C5 106.7(5) . . ?
C2 C1 C6 126.3(6) . . ?
C5 C1 C6 126.6(5) . . ?
C2 C1 Re1 70.3(3) . . ?
C5 C1 Re1 73.0(3) . . ?
C6 C1 Re1 127.0(4) . . ?
C13 C14 C15 115.8(5) . . ?
C13 C14 C17 124.7(6) . . ?
C15 C14 C17 119.5(6) . . ?
C13 C12 C11 121.5(6) . . ?
C14 C13 C12 123.6(6) . . ?
C14 C13 Cl2 119.7(5) . . ?
C12 C13 Cl2 116.6(5) . . ?
C14 C15 C16 121.1(7) . . ?

loop_
_geom_bond_atom_site_label_1
_geom_bond_atom_site_label_2
_geom_bond_distance
_geom_bond_site_symmetry_2
_geom_bond_publ_flag
C17 C14 1.516(8) . ?
C19 O2 1.135(8) . ?
C19 Re1 1.948(7) . ?
Cl1 Re1 2.4717(13) . ?
Re1 C18 1.926(7) . ?
Re1 C11 2.174(8) . ?
Re1 C3 2.261(6) . ?
Re1 C2 2.275(6) . ?
Re1 C4 2.317(7) . ?
Re1 C1 2.325(5) . ?
Re1 C5 2.345(5) . ?
C4 C5 1.405(9) . ?
C4 C3 1.409(9) . ?
C4 C9 1.518(10) . ?
C11 C16 1.373(11) . ?
C11 C12 1.416(9) . ?
O1 C18 1.145(7) . ?
C16 C15 1.393(10) . ?
C5 C1 1.422(7) . ?
C5 C10 1.506(6) . ?
Cl2 C13 1.760(6) . ?
C3 C2 1.434(8) . ?
C3 C8 1.509(8) . ?
C2 C1 1.404(8) . ?
C2 C7 1.504(9) . ?
C1 C6 1.506(7) . ?
C14 C13 1.362(9) . ?
C14 C15 1.384(9) . ?
C12 C13 1.383(8) . ?
